data_7046611
loop_
_publ_author_name
'Rani, Varsha'
'Boda, Manjusha'
'Raju, Saravanan'
'Naresh Patwari, G.'
'Singh, Harkesh B.'
'Butcher, Ray J.'

_publ_section_title
;
 Synthesis and structure of arylselenium(ii) and aryltellurium(ii) cations
 based on rigid 5-tert-butyl-1,3-bis-(N-pentylbenzimidazol-2'-yl)benzenes.
;
_journal_issue 27
_journal_name_full 'Dalton transactions (Cambridge, England : 2003)'
_journal_page_first 9114
_journal_page_last 9127
_journal_paper_doi 10.1039/c8dt01148f
_journal_volume 47
_journal_year 2018
_chemical_formula_moiety 'C34 H41 Cl Hg N4, 0.5(H2 O)'
_chemical_formula_sum 'C34 H42 Cl Hg N4 O0.5'
_chemical_formula_weight 750.76
_space_group_IT_number 2
_space_group_name_Hall '-P 1'
_space_group_name_H-M_alt 'P -1'
_symmetry_cell_setting triclinic
_symmetry_space_group_name_Hall '-P 1'
_symmetry_space_group_name_H-M 'P -1'
_atom_sites_solution_hydrogens geom
_atom_sites_solution_primary direct
_atom_sites_solution_secondary difmap
_audit_creation_method SHELXL-97
_audit_update_record
;
2017-07-18 deposited with the CCDC.
2018-06-11 downloaded from the CCDC.
;
_cell_angle_alpha 100.9580(10)
_cell_angle_beta 98.8550(10)
_cell_angle_gamma 102.3000(10)
_cell_formula_units_Z 2
_cell_length_a 9.7095(3)
_cell_length_b 10.3357(4)
_cell_length_c 17.0457(6)
_cell_measurement_reflns_used 9790
_cell_measurement_temperature 100(2)
_cell_measurement_theta_max 66.463
_cell_measurement_theta_min 4.682
_cell_volume 1606.81(10)
_computing_cell_refinement 'Bruker Apex 2'
_computing_data_collection 'Bruker Apex 2'
_computing_data_reduction 'Bruker Apex 2'
_computing_molecular_graphics 'Bruker SHELXTL (Sheldrick, 2008)'
_computing_publication_material 'Bruker SHELXTL (Sheldrick, 2008)'
_computing_structure_refinement 'SHELXL-97 (Sheldrick, 2008)'
_computing_structure_solution 'Sir92 (Altomare et al. 1993)'
_diffrn_ambient_temperature 100(2)
_diffrn_measured_fraction_theta_full 0.978
_diffrn_measured_fraction_theta_max 0.978
_diffrn_measurement_device_type 'Bruker Quest'
_diffrn_measurement_method '\w scans'
_diffrn_radiation_monochromator graphite
_diffrn_radiation_source 'fine-focus sealed tube'
_diffrn_radiation_type CuK\a
_diffrn_radiation_wavelength 1.54178
_diffrn_reflns_av_R_equivalents 0.0000
_diffrn_reflns_av_sigmaI/netI 0.0312
_diffrn_reflns_limit_h_max 11
_diffrn_reflns_limit_h_min -11
_diffrn_reflns_limit_k_max 12
_diffrn_reflns_limit_k_min -12
_diffrn_reflns_limit_l_max 20
_diffrn_reflns_limit_l_min 0
_diffrn_reflns_number 5591
_diffrn_reflns_theta_full 66.84
_diffrn_reflns_theta_max 66.84
_diffrn_reflns_theta_min 2.70
_exptl_absorpt_coefficient_mu 9.580
_exptl_absorpt_correction_T_max 0.7528
_exptl_absorpt_correction_T_min 0.3868
_exptl_absorpt_correction_type multi-scan
_exptl_absorpt_process_details 'Sadabs (Sheldrick, 1996)'
_exptl_crystal_colour colourless
_exptl_crystal_density_diffrn 1.552
_exptl_crystal_density_method 'not measured'
_exptl_crystal_description needle
_exptl_crystal_F_000 750
_exptl_crystal_size_max 0.270
_exptl_crystal_size_mid 0.080
_exptl_crystal_size_min 0.060
_refine_diff_density_max 1.486
_refine_diff_density_min -1.319
_refine_diff_density_rms 0.104
_refine_ls_extinction_method none
_refine_ls_goodness_of_fit_ref 1.081
_refine_ls_hydrogen_treatment mixed
_refine_ls_matrix_type full
_refine_ls_number_parameters 395
_refine_ls_number_reflns 5591
_refine_ls_number_restraints 15
_refine_ls_restrained_S_all 1.082
_refine_ls_R_factor_all 0.0250
_refine_ls_R_factor_gt 0.0246
_refine_ls_shift/su_max 0.002
_refine_ls_shift/su_mean 0.000
_refine_ls_structure_factor_coef Fsqd
_refine_ls_weighting_details 'calc w=1/[\s^2^(Fo^2^)+(0.0303P)^2^+3.0521P] where P=(Fo^2^+2Fc^2^)/3'
_refine_ls_weighting_scheme calc
_refine_ls_wR_factor_gt 0.0634
_refine_ls_wR_factor_ref 0.0638
_reflns_number_gt 5489
_reflns_number_total 5591
_reflns_threshold_expression >2sigma(I)
_cod_data_source_file c8dt01148f2.cif
_cod_data_source_block shelxl
_cod_depositor_comments
;
The following automatic conversions were performed:

'_symmetry_cell_setting' value 'Triclinic' changed to 'triclinic'
according to
/home/data/users/saulius/crontab/automatic-downloads/rss-feeds/RSC/lib/dictionaries/cif_core.dic
dictionary named 'cif_core.dic' version 2.4.2 from 2011-04-26.

Automatic conversion script
Id: cif_fix_values 4973 2017-02-22 13:04:09Z antanas 

 Adding full bibliography for 7046607--7046616.cif.
;
_cod_original_formula_sum 'C34 H42 Cl Hg N4 O0.50'
_cod_database_code 7046611

loop_
_symmetry_equiv_pos_as_xyz
'x, y, z'
'-x, -y, -z'

loop_
_atom_site_label
_atom_site_type_symbol
_atom_site_fract_x
_atom_site_fract_y
_atom_site_fract_z
_atom_site_U_iso_or_equiv
_atom_site_adp_type
_atom_site_occupancy
_atom_site_symmetry_multiplicity
_atom_site_calc_flag
_atom_site_refinement_flags
_atom_site_disorder_assembly
_atom_site_disorder_group
Hg Hg 0.438769(12) 0.604692(11) 0.253025(6) 0.01891(4) Uani 1 1 d . . .
Cl1 Cl 0.31243(9) 0.76726(8) 0.23311(4) 0.03211(18) Uani 1 1 d . . .
O1W O 0.1436(5) 0.4219(5) 0.2328(3) 0.0352(11) Uani 0.50 1 d PD . .
H1W1 H 0.179(4) 0.395(7) 0.194(2) 0.053 Uiso 0.50 1 d PD . .
H1W2 H 0.079(4) 0.453(6) 0.213(4) 0.053 Uiso 0.50 1 d PD . .
N1 N 0.3103(3) 0.3712(2) 0.10988(15) 0.0192(5) Uani 1 1 d . . .
N2 N 0.4775(3) 0.3222(2) 0.03935(15) 0.0177(5) Uani 1 1 d . . .
N3 N 0.6312(2) 0.6871(2) 0.39998(14) 0.0152(5) Uani 1 1 d . . .
N4 N 0.6751(2) 0.5525(2) 0.48531(15) 0.0156(5) Uani 1 1 d . . .
C1 C 0.4396(3) 0.3479(3) 0.11401(18) 0.0177(6) Uani 1 1 d . . .
C2 C 0.2592(3) 0.3598(3) 0.02760(19) 0.0204(6) Uani 1 1 d . . .
C3 C 0.1279(3) 0.3749(3) -0.0125(2) 0.0257(7) Uani 1 1 d . . .
H3A H 0.0559 0.3937 0.0167 0.031 Uiso 1 1 calc R . .
C4 C 0.1070(4) 0.3616(3) -0.0959(2) 0.0294(8) Uani 1 1 d . . .
H4A H 0.0191 0.3715 -0.1243 0.035 Uiso 1 1 calc R . .
C5 C 0.2128(4) 0.3337(3) -0.1398(2) 0.0322(8) Uani 1 1 d . . .
H5A H 0.1951 0.3265 -0.1970 0.039 Uiso 1 1 calc R . .
C6 C 0.3419(4) 0.3167(3) -0.1016(2) 0.0269(7) Uani 1 1 d . . .
H6A H 0.4130 0.2969 -0.1312 0.032 Uiso 1 1 calc R . .
C7 C 0.3624(3) 0.3299(3) -0.01730(19) 0.0206(6) Uani 1 1 d . . .
C8 C 0.6169(3) 0.3084(3) 0.02052(19) 0.0208(6) Uani 1 1 d . . .
H8A H 0.6909 0.3398 0.0716 0.025 Uiso 1 1 calc R . .
H8B H 0.6444 0.3679 -0.0166 0.025 Uiso 1 1 calc R . .
C9 C 0.6151(3) 0.1627(3) -0.01918(19) 0.0212(6) Uani 1 1 d . . .
H9A H 0.5422 0.1316 -0.0707 0.025 Uiso 1 1 calc R . .
H9B H 0.5863 0.1028 0.0175 0.025 Uiso 1 1 calc R . .
C10 C 0.7609(3) 0.1488(3) -0.03736(19) 0.0208(6) Uani 1 1 d . . .
H10A H 0.8329 0.1756 0.0144 0.025 Uiso 1 1 calc R . .
H10B H 0.7919 0.2117 -0.0720 0.025 Uiso 1 1 calc R . .
C11 C 0.7561(4) 0.0039(3) -0.0806(2) 0.0304(8) Uani 1 1 d . . .
H11A H 0.7411 -0.0563 -0.0423 0.037 Uiso 1 1 calc R . .
H11B H 0.6728 -0.0284 -0.1271 0.037 Uiso 1 1 calc R . .
C12 C 0.8926(4) -0.0079(4) -0.1121(3) 0.0368(9) Uani 1 1 d . . .
H12A H 0.8855 -0.1036 -0.1364 0.055 Uiso 1 1 calc R . .
H12B H 0.9760 0.0267 -0.0668 0.055 Uiso 1 1 calc R . .
H12C H 0.9040 0.0455 -0.1535 0.055 Uiso 1 1 calc R . .
C13 C 0.5347(3) 0.3519(3) 0.19152(19) 0.0187(6) Uani 1 1 d . . .
C14 C 0.6082(3) 0.2505(3) 0.19630(19) 0.0196(6) Uani 1 1 d . . .
H14A H 0.5951 0.1789 0.1496 0.023 Uiso 1 1 calc R . .
C15 C 0.7006(3) 0.2519(3) 0.26807(19) 0.0194(6) Uani 1 1 d . A .
C16 C 0.7151(3) 0.3572(3) 0.33516(18) 0.0190(6) Uani 1 1 d . . .
H16A H 0.7800 0.3621 0.3840 0.023 Uiso 1 1 calc R . .
C17 C 0.6376(3) 0.4564(3) 0.33328(18) 0.0162(6) Uani 1 1 d . . .
C18 C 0.5469(3) 0.4543(3) 0.26045(18) 0.0156(6) Uani 1 1 d . . .
C19 C 0.7753(3) 0.1366(3) 0.2741(2) 0.0260(7) Uani 1 1 d D . .
C20 C 0.7691(15) 0.0415(14) 0.1953(7) 0.0454(18) Uani 0.381(9) 1 d PD A 1
H20A H 0.8094 0.0932 0.1580 0.068 Uiso 0.381(9) 1 calc PR A 1
H20B H 0.6687 -0.0068 0.1709 0.068 Uiso 0.381(9) 1 calc PR A 1
H20C H 0.8250 -0.0245 0.2051 0.068 Uiso 0.381(9) 1 calc PR A 1
C21 C 0.7051(11) 0.0557(11) 0.3322(8) 0.0429(18) Uani 0.381(9) 1 d PD A 1
H21A H 0.7437 -0.0243 0.3335 0.064 Uiso 0.381(9) 1 calc PR A 1
H21B H 0.6006 0.0263 0.3124 0.064 Uiso 0.381(9) 1 calc PR A 1
H21C H 0.7268 0.1141 0.3873 0.064 Uiso 0.381(9) 1 calc PR A 1
C22 C 0.9321(13) 0.2010(15) 0.3189(10) 0.051(2) Uani 0.381(9) 1 d PD A 1
H22A H 0.9339 0.2637 0.3703 0.076 Uiso 0.381(9) 1 calc PR A 1
H22B H 0.9840 0.2512 0.2846 0.076 Uiso 0.381(9) 1 calc PR A 1
H22C H 0.9784 0.1294 0.3306 0.076 Uiso 0.381(9) 1 calc PR A 1
C20A C 0.8054(10) 0.0769(9) 0.1881(4) 0.0454(18) Uani 0.619(9) 1 d PD A 2
H20D H 0.8687 0.1486 0.1708 0.068 Uiso 0.619(9) 1 calc PR A 2
H20E H 0.7142 0.0426 0.1483 0.068 Uiso 0.619(9) 1 calc PR A 2
H20F H 0.8519 0.0023 0.1918 0.068 Uiso 0.619(9) 1 calc PR A 2
C21A C 0.6679(7) 0.0203(7) 0.2926(6) 0.0429(18) Uani 0.619(9) 1 d PD A 2
H21D H 0.7110 -0.0569 0.2942 0.064 Uiso 0.619(9) 1 calc PR A 2
H21E H 0.5804 -0.0079 0.2498 0.064 Uiso 0.619(9) 1 calc PR A 2
H21F H 0.6435 0.0512 0.3455 0.064 Uiso 0.619(9) 1 calc PR A 2
C22A C 0.9157(9) 0.1788(9) 0.3343(6) 0.051(2) Uani 0.619(9) 1 d PD A 2
H22D H 0.9693 0.1091 0.3243 0.076 Uiso 0.619(9) 1 calc PR A 2
H22E H 0.8972 0.1893 0.3898 0.076 Uiso 0.619(9) 1 calc PR A 2
H22F H 0.9722 0.2656 0.3282 0.076 Uiso 0.619(9) 1 calc PR A 2
C23 C 0.6493(3) 0.5653(3) 0.40550(17) 0.0152(6) Uani 1 1 d . . .
C24 C 0.6458(3) 0.7582(3) 0.47958(17) 0.0159(6) Uani 1 1 d . . .
C25 C 0.6302(3) 0.8891(3) 0.50939(19) 0.0194(6) Uani 1 1 d . . .
H25A H 0.6120 0.9465 0.4737 0.023 Uiso 1 1 calc R . .
C26 C 0.6421(3) 0.9317(3) 0.59238(19) 0.0225(7) Uani 1 1 d . . .
H26A H 0.6309 1.0197 0.6139 0.027 Uiso 1 1 calc R . .
C27 C 0.6705(3) 0.8485(3) 0.64586(19) 0.0229(7) Uani 1 1 d . . .
H27A H 0.6786 0.8818 0.7027 0.027 Uiso 1 1 calc R . .
C28 C 0.6869(3) 0.7189(3) 0.61772(18) 0.0202(6) Uani 1 1 d . . .
H28A H 0.7061 0.6622 0.6537 0.024 Uiso 1 1 calc R . .
C29 C 0.6738(3) 0.6763(3) 0.53379(18) 0.0161(6) Uani 1 1 d . . .
C30 C 0.6826(3) 0.4319(3) 0.51714(18) 0.0175(6) Uani 1 1 d . . .
H30A H 0.6381 0.3496 0.4728 0.021 Uiso 1 1 calc R . .
H30B H 0.6260 0.4290 0.5606 0.021 Uiso 1 1 calc R . .
C31 C 0.8365(3) 0.4288(3) 0.55166(19) 0.0193(6) Uani 1 1 d . . .
H31A H 0.8961 0.4415 0.5102 0.023 Uiso 1 1 calc R . .
H31B H 0.8776 0.5052 0.6000 0.023 Uiso 1 1 calc R . .
C32 C 0.8429(3) 0.2955(3) 0.5760(2) 0.0251(7) Uani 1 1 d . . .
H32A H 0.7963 0.2186 0.5285 0.030 Uiso 1 1 calc R . .
H32B H 0.7887 0.2856 0.6200 0.030 Uiso 1 1 calc R . .
C33 C 0.9976(4) 0.2895(4) 0.6052(3) 0.0355(9) Uani 1 1 d . . .
H33A H 1.0516 0.3004 0.5612 0.043 Uiso 1 1 calc R . .
H33B H 1.0437 0.3665 0.6527 0.043 Uiso 1 1 calc R . .
C34 C 1.0075(4) 0.1572(4) 0.6295(3) 0.0509(12) Uani 1 1 d . . .
H34A H 1.1087 0.1595 0.6485 0.076 Uiso 1 1 calc R . .
H34B H 0.9653 0.0807 0.5822 0.076 Uiso 1 1 calc R . .
H34C H 0.9548 0.1460 0.6733 0.076 Uiso 1 1 calc R . .

loop_
_atom_site_aniso_label
_atom_site_aniso_U_11
_atom_site_aniso_U_22
_atom_site_aniso_U_33
_atom_site_aniso_U_23
_atom_site_aniso_U_13
_atom_site_aniso_U_12
Hg 0.02639(7) 0.01952(7) 0.01670(7) 0.00636(5) 0.00628(5) 0.01497(5)
Cl1 0.0545(4) 0.0321(4) 0.0171(3) 0.0014(3) -0.0020(3) 0.0370(3)
O1W 0.038(3) 0.049(3) 0.029(2) 0.015(2) 0.018(2) 0.020(2)
N1 0.0197(12) 0.0134(11) 0.0249(13) 0.0044(9) 0.0047(10) 0.0048(9)
N2 0.0178(12) 0.0126(11) 0.0219(12) 0.0039(9) 0.0046(9) 0.0022(9)
N3 0.0138(11) 0.0135(11) 0.0191(12) 0.0043(9) 0.0030(9) 0.0048(9)
N4 0.0127(11) 0.0145(11) 0.0217(12) 0.0066(9) 0.0040(9) 0.0055(9)
C1 0.0190(14) 0.0109(12) 0.0232(15) 0.0031(11) 0.0052(11) 0.0036(10)
C2 0.0218(14) 0.0112(12) 0.0267(15) 0.0064(11) 0.0022(12) 0.0014(11)
C3 0.0189(15) 0.0175(14) 0.0388(18) 0.0088(13) 0.0011(13) 0.0020(11)
C4 0.0256(16) 0.0224(15) 0.0345(18) 0.0102(13) -0.0074(14) 0.0005(13)
C5 0.0396(19) 0.0270(16) 0.0252(17) 0.0103(13) -0.0031(14) 0.0012(14)
C6 0.0324(17) 0.0213(15) 0.0255(16) 0.0065(12) 0.0068(13) 0.0023(13)
C7 0.0222(15) 0.0112(12) 0.0261(15) 0.0052(11) 0.0027(12) 0.0000(11)
C8 0.0192(14) 0.0160(13) 0.0268(15) 0.0042(12) 0.0077(12) 0.0022(11)
C9 0.0224(14) 0.0143(13) 0.0252(15) 0.0025(11) 0.0069(12) 0.0015(11)
C10 0.0197(14) 0.0175(14) 0.0239(15) 0.0041(12) 0.0043(12) 0.0025(11)
C11 0.0285(17) 0.0224(15) 0.0406(19) 0.0026(14) 0.0120(14) 0.0074(13)
C12 0.0353(19) 0.0303(17) 0.048(2) 0.0038(16) 0.0139(16) 0.0152(15)
C13 0.0153(13) 0.0162(13) 0.0250(15) 0.0069(11) 0.0040(11) 0.0032(11)
C14 0.0199(14) 0.0148(13) 0.0240(15) 0.0015(11) 0.0071(11) 0.0050(11)
C15 0.0173(14) 0.0127(13) 0.0292(16) 0.0078(11) 0.0058(12) 0.0025(11)
C16 0.0155(13) 0.0195(13) 0.0243(15) 0.0071(11) 0.0040(11) 0.0076(11)
C17 0.0128(13) 0.0150(13) 0.0215(14) 0.0055(11) 0.0046(11) 0.0031(10)
C18 0.0117(12) 0.0119(12) 0.0250(15) 0.0059(11) 0.0061(11) 0.0041(10)
C19 0.0242(15) 0.0181(14) 0.0365(18) 0.0045(13) 0.0050(13) 0.0099(12)
C20 0.059(4) 0.042(4) 0.047(3) 0.009(3) 0.009(3) 0.040(3)
C21 0.029(3) 0.028(3) 0.083(6) 0.027(3) 0.015(3) 0.015(2)
C22 0.038(2) 0.021(3) 0.082(5) -0.002(3) -0.020(3) 0.019(2)
C20A 0.059(4) 0.042(4) 0.047(3) 0.009(3) 0.009(3) 0.040(3)
C21A 0.029(3) 0.028(3) 0.083(6) 0.027(3) 0.015(3) 0.015(2)
C22A 0.038(2) 0.021(3) 0.082(5) -0.002(3) -0.020(3) 0.019(2)
C23 0.0088(12) 0.0164(13) 0.0215(14) 0.0053(11) 0.0042(10) 0.0038(10)
C24 0.0117(12) 0.0162(13) 0.0204(14) 0.0057(11) 0.0039(10) 0.0032(10)
C25 0.0169(13) 0.0173(13) 0.0254(15) 0.0062(11) 0.0050(11) 0.0058(11)
C26 0.0214(14) 0.0175(14) 0.0273(16) 0.0010(12) 0.0058(12) 0.0052(11)
C27 0.0196(14) 0.0280(16) 0.0186(14) -0.0002(12) 0.0034(11) 0.0058(12)
C28 0.0150(13) 0.0250(14) 0.0217(14) 0.0086(12) 0.0021(11) 0.0054(11)
C29 0.0095(12) 0.0169(13) 0.0220(14) 0.0045(11) 0.0029(10) 0.0038(10)
C30 0.0141(13) 0.0173(13) 0.0248(15) 0.0102(11) 0.0047(11) 0.0064(10)
C31 0.0124(13) 0.0204(14) 0.0282(15) 0.0118(12) 0.0031(11) 0.0057(11)
C32 0.0141(14) 0.0246(15) 0.0398(18) 0.0169(13) 0.0017(12) 0.0061(11)
C33 0.0180(16) 0.0328(17) 0.060(2) 0.0249(17) -0.0009(15) 0.0089(13)
C34 0.0253(18) 0.040(2) 0.092(3) 0.036(2) -0.0054(19) 0.0116(15)

loop_
_atom_type_symbol
_atom_type_description
_atom_type_scat_dispersion_real
_atom_type_scat_dispersion_imag
_atom_type_scat_source
C C 0.0181 0.0091 'International Tables Vol C Tables 4.2.6.8 and 6.1.1.4'
H H 0.0000 0.0000 'International Tables Vol C Tables 4.2.6.8 and 6.1.1.4'
N N 0.0311 0.0180 'International Tables Vol C Tables 4.2.6.8 and 6.1.1.4'
Cl Cl 0.3639 0.7018 'International Tables Vol C Tables 4.2.6.8 and 6.1.1.4'
Hg Hg -4.2923 7.6849 'International Tables Vol C Tables 4.2.6.8 and 6.1.1.4'
O O 0.0492 0.0322 'International Tables Vol C Tables 4.2.6.8 and 6.1.1.4'

loop_
_geom_angle_atom_site_label_1
_geom_angle_atom_site_label_2
_geom_angle_atom_site_label_3
_geom_angle
C18 Hg Cl1 175.30(8)
H1W1 O1W H1W2 104(3)
C1 N1 C2 105.0(3)
C1 N2 C7 106.3(2)
C1 N2 C8 128.9(2)
C7 N2 C8 124.3(3)
C23 N3 C24 105.5(2)
C23 N4 C29 106.5(2)
C23 N4 C30 129.7(2)
C29 N4 C30 123.3(2)
N1 C1 N2 113.2(3)
N1 C1 C13 123.3(3)
N2 C1 C13 123.5(3)
N1 C2 C7 110.0(3)
N1 C2 C3 130.1(3)
C7 C2 C3 119.9(3)
C4 C3 C2 117.7(3)
C4 C3 H3A 121.1
C2 C3 H3A 121.1
C3 C4 C5 121.6(3)
C3 C4 H4A 119.2
C5 C4 H4A 119.2
C6 C5 C4 121.5(3)
C6 C5 H5A 119.2
C4 C5 H5A 119.2
C5 C6 C7 116.6(3)
C5 C6 H6A 121.7
C7 C6 H6A 121.7
N2 C7 C6 131.8(3)
N2 C7 C2 105.7(3)
C6 C7 C2 122.6(3)
N2 C8 C9 113.0(2)
N2 C8 H8A 109.0
C9 C8 H8A 109.0
N2 C8 H8B 109.0
C9 C8 H8B 109.0
H8A C8 H8B 107.8
C8 C9 C10 112.6(2)
C8 C9 H9A 109.1
C10 C9 H9A 109.1
C8 C9 H9B 109.1
C10 C9 H9B 109.1
H9A C9 H9B 107.8
C9 C10 C11 112.2(2)
C9 C10 H10A 109.2
C11 C10 H10A 109.2
C9 C10 H10B 109.2
C11 C10 H10B 109.2
H10A C10 H10B 107.9
C12 C11 C10 113.2(3)
C12 C11 H11A 108.9
C10 C11 H11A 108.9
C12 C11 H11B 108.9
C10 C11 H11B 108.9
H11A C11 H11B 107.8
C11 C12 H12A 109.5
C11 C12 H12B 109.5
H12A C12 H12B 109.5
C11 C12 H12C 109.5
H12A C12 H12C 109.5
H12B C12 H12C 109.5
C14 C13 C18 120.1(3)
C14 C13 C1 119.9(3)
C18 C13 C1 119.9(3)
C13 C14 C15 121.6(3)
C13 C14 H14A 119.2
C15 C14 H14A 119.2
C16 C15 C14 117.4(3)
C16 C15 C19 121.2(3)
C14 C15 C19 121.3(3)
C15 C16 C17 122.2(3)
C15 C16 H16A 118.9
C17 C16 H16A 118.9
C16 C17 C18 119.5(3)
C16 C17 C23 122.1(3)
C18 C17 C23 118.4(3)
C13 C18 C17 119.1(3)
C13 C18 Hg 120.0(2)
C17 C18 Hg 120.9(2)
C20 C19 C22A 116.7(8)
C20 C19 C21A 86.8(6)
C22A C19 C21A 112.3(5)
C20 C19 C15 115.7(6)
C22A C19 C15 114.2(4)
C21A C19 C15 107.5(3)
C20 C19 C22 110.8(8)
C22A C19 C22 15.4(9)
C21A C19 C22 127.3(7)
C15 C19 C22 107.9(6)
C20 C19 C21 109.6(7)
C22A C19 C21 89.8(6)
C21A C19 C21 26.3(5)
C15 C19 C21 107.1(5)
C22 C19 C21 105.2(8)
C20 C19 C20A 18.4(6)
C22A C19 C20A 107.8(6)
C21A C19 C20A 105.2(5)
C15 C19 C20A 109.5(4)
C22 C19 C20A 98.2(8)
C21 C19 C20A 127.3(6)
C19 C20 H20A 109.5
C19 C20 H20B 109.5
C19 C20 H20C 109.5
C19 C21 H21A 109.5
C19 C21 H21B 109.5
C19 C21 H21C 109.5
C19 C22 H22A 109.5
C19 C22 H22B 109.5
C19 C22 H22C 109.5
C19 C20A H20D 109.5
C19 C20A H20E 109.5
H20D C20A H20E 109.5
C19 C20A H20F 109.5
H20D C20A H20F 109.5
H20E C20A H20F 109.5
C19 C21A H21D 109.5
C19 C21A H21E 109.5
H21D C21A H21E 109.5
C19 C21A H21F 109.5
H21D C21A H21F 109.5
H21E C21A H21F 109.5
C19 C22A H22D 109.5
C19 C22A H22E 109.5
H22D C22A H22E 109.5
C19 C22A H22F 109.5
H22D C22A H22F 109.5
H22E C22A H22F 109.5
N3 C23 N4 112.4(2)
N3 C23 C17 122.6(3)
N4 C23 C17 124.9(2)
N3 C24 C25 130.0(3)
N3 C24 C29 110.0(2)
C25 C24 C29 119.9(3)
C26 C25 C24 117.6(3)
C26 C25 H25A 121.2
C24 C25 H25A 121.2
C25 C26 C27 121.7(3)
C25 C26 H26A 119.1
C27 C26 H26A 119.1
C28 C27 C26 121.6(3)
C28 C27 H27A 119.2
C26 C27 H27A 119.2
C27 C28 C29 116.3(3)
C27 C28 H28A 121.8
C29 C28 H28A 121.8
N4 C29 C28 131.5(3)
N4 C29 C24 105.6(2)
C28 C29 C24 122.8(3)
N4 C30 C31 113.1(2)
N4 C30 H30A 109.0
C31 C30 H30A 109.0
N4 C30 H30B 109.0
C31 C30 H30B 109.0
H30A C30 H30B 107.8
C32 C31 C30 112.1(2)
C32 C31 H31A 109.2
C30 C31 H31A 109.2
C32 C31 H31B 109.2
C30 C31 H31B 109.2
H31A C31 H31B 107.9
C31 C32 C33 111.8(3)
C31 C32 H32A 109.3
C33 C32 H32A 109.3
C31 C32 H32B 109.3
C33 C32 H32B 109.3
H32A C32 H32B 107.9
C34 C33 C32 113.0(3)
C34 C33 H33A 109.0
C32 C33 H33A 109.0
C34 C33 H33B 109.0
C32 C33 H33B 109.0
H33A C33 H33B 107.8
C33 C34 H34A 109.5
C33 C34 H34B 109.5
H34A C34 H34B 109.5
C33 C34 H34C 109.5
H34A C34 H34C 109.5
H34B C34 H34C 109.5

loop_
_geom_bond_atom_site_label_1
_geom_bond_atom_site_label_2
_geom_bond_distance
Hg C18 2.065(3)
Hg Cl1 2.3259(7)
O1W H1W1 0.819(19)
O1W H1W2 0.82(2)
N1 C1 1.322(4)
N1 C2 1.387(4)
N2 C1 1.372(4)
N2 C7 1.387(4)
N2 C8 1.467(4)
N3 C23 1.326(4)
N3 C24 1.385(4)
N4 C23 1.381(4)
N4 C29 1.389(4)
N4 C30 1.461(4)
C1 C13 1.479(4)
C2 C7 1.401(5)
C2 C3 1.405(4)
C3 C4 1.379(5)
C3 H3A 0.9500
C4 C5 1.407(6)
C4 H4A 0.9500
C5 C6 1.383(5)
C5 H5A 0.9500
C6 C7 1.396(5)
C6 H6A 0.9500
C8 C9 1.524(4)
C8 H8A 0.9900
C8 H8B 0.9900
C9 C10 1.524(4)
C9 H9A 0.9900
C9 H9B 0.9900
C10 C11 1.526(4)
C10 H10A 0.9900
C10 H10B 0.9900
C11 C12 1.524(5)
C11 H11A 0.9900
C11 H11B 0.9900
C12 H12A 0.9800
C12 H12B 0.9800
C12 H12C 0.9800
C13 C14 1.395(4)
C13 C18 1.395(4)
C14 C15 1.397(4)
C14 H14A 0.9500
C15 C16 1.388(4)
C15 C19 1.532(4)
C16 C17 1.396(4)
C16 H16A 0.9500
C17 C18 1.401(4)
C17 C23 1.473(4)
C19 C20 1.491(11)
C19 C22A 1.498(8)
C19 C21A 1.531(7)
C19 C22 1.536(11)
C19 C21 1.558(10)
C19 C20A 1.574(8)
C20 H20A 0.9800
C20 H20B 0.9800
C20 H20C 0.9800
C21 H21A 0.9800
C21 H21B 0.9800
C21 H21C 0.9800
C22 H22A 0.9800
C22 H22B 0.9800
C22 H22C 0.9800
C20A H20D 0.9800
C20A H20E 0.9800
C20A H20F 0.9800
C21A H21D 0.9800
C21A H21E 0.9800
C21A H21F 0.9800
C22A H22D 0.9800
C22A H22E 0.9800
C22A H22F 0.9800
C24 C25 1.400(4)
C24 C29 1.401(4)
C25 C26 1.378(4)
C25 H25A 0.9500
C26 C27 1.402(5)
C26 H26A 0.9500
C27 C28 1.386(5)
C27 H27A 0.9500
C28 C29 1.392(4)
C28 H28A 0.9500
C30 C31 1.529(4)
C30 H30A 0.9900
C30 H30B 0.9900
C31 C32 1.523(4)
C31 H31A 0.9900
C31 H31B 0.9900
C32 C33 1.526(4)
C32 H32A 0.9900
C32 H32B 0.9900
C33 C34 1.519(5)
C33 H33A 0.9900
C33 H33B 0.9900
C34 H34A 0.9800
C34 H34B 0.9800
C34 H34C 0.9800

loop_
_geom_hbond_atom_site_label_D
_geom_hbond_atom_site_label_H
_geom_hbond_atom_site_label_A
_geom_hbond_distance_DH
_geom_hbond_distance_HA
_geom_hbond_distance_DA
_geom_hbond_angle_DHA
O1W H1W1 N1 0.819(19) 2.08(2) 2.875(5) 165(5)

loop_
_geom_torsion_atom_site_label_1
_geom_torsion_atom_site_label_2
_geom_torsion_atom_site_label_3
_geom_torsion_atom_site_label_4
_geom_torsion
C2 N1 C1 N2 0.2(3)
C2 N1 C1 C13 179.1(2)
C7 N2 C1 N1 0.1(3)
C8 N2 C1 N1 171.9(2)
C7 N2 C1 C13 -178.8(2)
C8 N2 C1 C13 -7.0(4)
C1 N1 C2 C7 -0.4(3)
C1 N1 C2 C3 -179.7(3)
N1 C2 C3 C4 178.1(3)
C7 C2 C3 C4 -1.1(4)
C2 C3 C4 C5 0.1(5)
C3 C4 C5 C6 0.8(5)
C4 C5 C6 C7 -0.7(5)
C1 N2 C7 C6 178.0(3)
C8 N2 C7 C6 5.7(5)
C1 N2 C7 C2 -0.3(3)
C8 N2 C7 C2 -172.6(2)
C5 C6 C7 N2 -178.5(3)
C5 C6 C7 C2 -0.4(4)
N1 C2 C7 N2 0.5(3)
C3 C2 C7 N2 179.8(2)
N1 C2 C7 C6 -178.0(3)
C3 C2 C7 C6 1.3(4)
C1 N2 C8 C9 109.4(3)
C7 N2 C8 C9 -80.2(3)
N2 C8 C9 C10 -179.1(2)
C8 C9 C10 C11 -177.4(3)
C9 C10 C11 C12 170.4(3)
N1 C1 C13 C14 135.9(3)
N2 C1 C13 C14 -45.3(4)
N1 C1 C13 C18 -41.9(4)
N2 C1 C13 C18 136.9(3)
C18 C13 C14 C15 -3.1(4)
C1 C13 C14 C15 179.0(3)
C13 C14 C15 C16 0.9(4)
C13 C14 C15 C19 177.0(3)
C14 C15 C16 C17 2.3(4)
C19 C15 C16 C17 -173.9(3)
C15 C16 C17 C18 -3.1(4)
C15 C16 C17 C23 177.7(3)
C14 C13 C18 C17 2.3(4)
C1 C13 C18 C17 -179.9(3)
C14 C13 C18 Hg 179.7(2)
C1 C13 C18 Hg -2.5(4)
C16 C17 C18 C13 0.8(4)
C23 C17 C18 C13 180.0(3)
C16 C17 C18 Hg -176.6(2)
C23 C17 C18 Hg 2.6(4)
Cl1 Hg C18 C13 -9.3(11)
Cl1 Hg C18 C17 168.1(8)
C16 C15 C19 C20 -171.2(6)
C14 C15 C19 C20 12.8(7)
C16 C15 C19 C22A -31.5(6)
C14 C15 C19 C22A 152.5(6)
C16 C15 C19 C21A 93.8(5)
C14 C15 C19 C21A -82.2(5)
C16 C15 C19 C22 -46.6(8)
C14 C15 C19 C22 137.5(8)
C16 C15 C19 C21 66.2(6)
C14 C15 C19 C21 -109.8(5)
C16 C15 C19 C20A -152.4(4)
C14 C15 C19 C20A 31.6(5)
C24 N3 C23 N4 0.1(3)
C24 N3 C23 C17 178.1(2)
C29 N4 C23 N3 -0.3(3)
C30 N4 C23 N3 171.4(2)
C29 N4 C23 C17 -178.3(2)
C30 N4 C23 C17 -6.6(4)
C16 C17 C23 N3 150.4(3)
C18 C17 C23 N3 -28.8(4)
C16 C17 C23 N4 -31.8(4)
C18 C17 C23 N4 149.0(3)
C23 N3 C24 C25 -176.6(3)
C23 N3 C24 C29 0.1(3)
N3 C24 C25 C26 175.9(3)
C29 C24 C25 C26 -0.5(4)
C24 C25 C26 C27 0.7(4)
C25 C26 C27 C28 -0.4(5)
C26 C27 C28 C29 0.0(4)
C23 N4 C29 C28 176.6(3)
C30 N4 C29 C28 4.3(4)
C23 N4 C29 C24 0.4(3)
C30 N4 C29 C24 -172.0(2)
C27 C28 C29 N4 -175.6(3)
C27 C28 C29 C24 0.1(4)
N3 C24 C29 N4 -0.3(3)
C25 C24 C29 N4 176.8(2)
N3 C24 C29 C28 -177.0(3)
C25 C24 C29 C28 0.1(4)
C23 N4 C30 C31 104.8(3)
C29 N4 C30 C31 -84.8(3)
N4 C30 C31 C32 -173.8(3)
C30 C31 C32 C33 176.3(3)
C31 C32 C33 C34 -179.7(3)
